data_7152297
loop_
_publ_author_name
'Kogiso, Toshitaka'
'Yamamoto, Kosuke'
'Suemune, Hiroshi'
'Usui, Kazuteru'

_publ_section_title
;
 Synthesis and characterization of 1,8-naphthalimide with [6]helicene
 skeleton.
;
_journal_issue 15
_journal_name_full 'Organic &amp; biomolecular chemistry'
_journal_page_first 2934
_journal_page_last 2936
_journal_paper_doi 10.1039/c2ob25223f
_journal_volume 10
_journal_year 2012
_chemical_formula_sum 'C37 H30 Br N O3'
_chemical_formula_weight 616.53
_space_group_crystal_system triclinic
_space_group_IT_number 2
_space_group_name_Hall '-P 1'
_space_group_name_H-M_alt 'P -1'
_symmetry_space_group_name_Hall '-P 1'
_symmetry_space_group_name_H-M 'P -1'
_atom_sites_solution_hydrogens geom
_atom_sites_solution_primary direct
_atom_sites_solution_secondary difmap
_audit_creation_method 'APEX2 v2009.11-0'
_cell_angle_alpha 73.7160(10)
_cell_angle_beta 67.7270(10)
_cell_angle_gamma 83.6170(10)
_cell_formula_units_Z 2
_cell_length_a 10.9353(15)
_cell_length_b 12.0352(17)
_cell_length_c 12.4875(17)
_cell_measurement_temperature 296.(2)
_cell_volume 1459.8(3)
_computing_structure_refinement 'SHELXL-97 (Sheldrick, 2008)'
_computing_structure_solution 'SHELXS-97 (Sheldrick, 2008)'
_diffrn_ambient_temperature 296.(2)
_diffrn_measured_fraction_theta_full 0.913
_diffrn_measured_fraction_theta_max 0.913
_diffrn_radiation_monochromator graphite
_diffrn_radiation_type MoK\a
_diffrn_radiation_wavelength 0.71073
_diffrn_reflns_av_R_equivalents 0.0922
_diffrn_reflns_av_sigmaI/netI 0.0707
_diffrn_reflns_limit_h_max 14
_diffrn_reflns_limit_h_min -13
_diffrn_reflns_limit_k_max 16
_diffrn_reflns_limit_k_min -15
_diffrn_reflns_limit_l_max 16
_diffrn_reflns_limit_l_min -16
_diffrn_reflns_number 16726
_diffrn_reflns_theta_full 28.51
_diffrn_reflns_theta_max 28.51
_diffrn_reflns_theta_min 2.01
_exptl_absorpt_coefficient_mu 1.447
_exptl_absorpt_process_details
;
;
_exptl_crystal_density_diffrn 1.403
_exptl_crystal_density_method 'not measured'
_exptl_crystal_F_000 636
_refine_diff_density_max 1.419
_refine_diff_density_min -1.125
_refine_ls_extinction_method none
_refine_ls_goodness_of_fit_ref 1.067
_refine_ls_hydrogen_treatment mixed
_refine_ls_matrix_type full
_refine_ls_number_parameters 382
_refine_ls_number_reflns 6761
_refine_ls_number_restraints 0
_refine_ls_restrained_S_all 1.067
_refine_ls_R_factor_all 0.0527
_refine_ls_R_factor_gt 0.0506
_refine_ls_shift/su_max 0.012
_refine_ls_shift/su_mean 0.001
_refine_ls_structure_factor_coef Fsqd
_refine_ls_weighting_details 'calc w=1/[\s^2^(Fo^2^)+(0.0826P)^2^+1.5551P] where P=(Fo^2^+2Fc^2^)/3'
_refine_ls_weighting_scheme calc
_refine_ls_wR_factor_gt 0.1526
_refine_ls_wR_factor_ref 0.1542
_reflns_number_gt 6298
_reflns_number_total 6761
_reflns_threshold_expression >2sigma(I)
_cod_data_source_file c2ob25223f.txt
_cod_data_source_block I
_cod_database_code 7152297

loop_
_space_group_symop_operation_xyz
'x, y, z'
'-x, -y, -z'

loop_
_atom_site_type_symbol
_atom_site_label
_atom_site_fract_x
_atom_site_fract_y
_atom_site_fract_z
_atom_site_U_iso_or_equiv
_atom_site_adp_type
_atom_site_calc_flag
_atom_site_refinement_flags
_atom_site_occupancy
Br Br1 0.26660(2) 0.44807(2) 0.36950(2) 0.02526(11) Uani d . 1
O O1 0.37714(18) 0.58049(16) -0.18649(16) 0.0220(4) Uani d . 1
O O2 0.09913(18) 0.79267(13) 0.05840(17) 0.0217(4) Uani d . 1
O O3 0.6327(4) 0.7746(2) 0.3688(2) 0.0675(9) Uani d . 1
N N1 0.2454(2) 0.68574(17) -0.05940(18) 0.0149(4) Uani d . 1
C C1 0.0256(2) 0.3522(2) 0.5548(2) 0.0209(5) Uani d . 1
H H1 0.0362 0.4029 0.5947 0.025 Uiso calc R 1
C C2 0.1143(2) 0.3526(2) 0.4386(2) 0.0178(5) Uani d . 1
C C3 0.0963(2) 0.2855(2) 0.3739(2) 0.0151(4) Uani d . 1
H H3 0.1573 0.2878 0.2973 0.018 Uiso calc R 1
C C4 -0.0150(2) 0.2125(2) 0.4233(2) 0.0145(4) Uani d . 1
C C5 -0.0435(2) 0.1434(2) 0.3567(2) 0.0138(4) Uani d . 1
C C6 0.0175(2) 0.1632(2) 0.2279(2) 0.0145(4) Uani d . 1
C C7 0.0695(2) 0.2727(2) 0.1450(2) 0.0140(4) Uani d . 1
C C8 0.0205(2) 0.3843(2) 0.1663(2) 0.0128(4) Uani d . 1
C C9 0.0943(2) 0.4850(2) 0.0902(2) 0.0127(4) Uani d . 1
C C10 0.2083(2) 0.4771(2) -0.0126(2) 0.0141(4) Uani d . 1
C C11 0.2843(2) 0.5823(2) -0.0936(2) 0.0154(4) Uani d . 1
C C12 0.3193(2) 0.7925(2) -0.1362(2) 0.0185(5) Uani d . 1
H H12A 0.2581 0.8573 -0.1316 0.022 Uiso calc R 1
H H12B 0.3541 0.7871 -0.2185 0.022 Uiso calc R 1
C C13 0.4352(2) 0.8187(2) -0.1047(2) 0.0240(5) Uani d . 1
C C14 0.5513(2) 0.7372(2) -0.1422(4) 0.0398(8) Uani d . 1
H H14A 0.5716 0.7371 -0.224 0.06 Uiso calc R 1
H H14B 0.5284 0.6603 -0.0917 0.06 Uiso calc R 1
H H14C 0.6269 0.7628 -0.1345 0.06 Uiso calc R 1
C C15 -0.1257(2) 0.0468(2) 0.4227(2) 0.0176(5) Uani d . 1
C C16 -0.2009(2) 0.0325(2) 0.5486(2) 0.0211(5) Uani d . 1
H H16 -0.2564 -0.0309 0.5912 0.025 Uiso calc R 1
C C17 -0.1921(2) 0.1098(2) 0.6058(2) 0.0212(5) Uani d . 1
H H17 -0.2484 0.1039 0.6847 0.025 Uiso calc R 1
C C18 -0.0968(2) 0.2005(2) 0.5457(2) 0.0177(5) Uani d . 1
C C19 -0.0771(2) 0.2747(2) 0.6078(2) 0.0213(5) Uani d . 1
H H19 -0.1347 0.271 0.6858 0.026 Uiso calc R 1
C C20 -0.1309(2) -0.0392(2) 0.3661(2) 0.0207(5) Uani d . 1
H H20 -0.1898 -0.1003 0.4085 0.025 Uiso calc R 1
C C21 -0.0502(2) -0.0326(2) 0.2503(2) 0.0206(5) Uani d . 1
H H21 -0.0461 -0.094 0.2175 0.025 Uiso calc R 1
C C22 0.0276(2) 0.0679(2) 0.1793(2) 0.0172(5) Uani d . 1
C C23 0.1179(2) 0.0725(2) 0.0599(2) 0.0198(5) Uani d . 1
H H23 0.1247 0.01 0.028 0.024 Uiso calc R 1
C C24 0.1939(2) 0.1676(2) -0.0069(2) 0.0189(5) Uani d . 1
H H24 0.2625 0.1652 -0.0786 0.023 Uiso calc R 1
C C25 0.1686(2) 0.2711(2) 0.0324(2) 0.0152(4) Uani d . 1
C C26 0.2397(2) 0.3741(2) -0.0426(2) 0.0165(4) Uani d . 1
H H26 0.309 0.3711 -0.1137 0.02 Uiso calc R 1
C C27 0.3942(2) 0.8118(2) 0.0291(2) 0.0340(7) Uani d . 1
H H27A 0.3662 0.7345 0.0755 0.051 Uiso calc R 1
H H27B 0.3228 0.8649 0.0516 0.051 Uiso calc R 1
H H27C 0.4681 0.8315 0.0437 0.051 Uiso calc R 1
C C28 0.4775(2) 0.9434(2) -0.1773(2) 0.0402(8) Uani d . 1
H H28A 0.5553 0.9617 -0.1677 0.06 Uiso calc R 1
H H28B 0.4075 0.9959 -0.1491 0.06 Uiso calc R 1
H H28C 0.4961 0.9505 -0.2605 0.06 Uiso calc R 1
C C29 0.1308(2) 0.6987(2) 0.0381(2) 0.0153(4) Uani d . 1
C C30 0.0511(2) 0.5939(2) 0.1126(2) 0.0131(4) Uani d . 1
C C31 -0.1031(2) 0.3999(2) 0.2544(2) 0.0151(4) Uani d . 1
H H31 -0.1565 0.3359 0.3014 0.018 Uiso calc R 1
C C32 -0.1464(2) 0.5077(2) 0.2722(2) 0.0160(4) Uani d . 1
H H32 -0.2282 0.5156 0.3305 0.019 Uiso calc R 1
C C33 -0.0676(2) 0.6052(2) 0.2028(2) 0.0151(4) Uani d . 1
H H33 -0.095 0.6773 0.2172 0.018 Uiso calc R 1
C C34 0.5058(5) 0.7752(5) 0.4741(4) 0.0667(16) Uani d . 1
H H34A 0.5227 0.7641 0.5473 0.08 Uiso calc R 1
H H34B 0.4573 0.847 0.4607 0.08 Uiso calc R 1
C C35 0.4326(4) 0.6742(5) 0.4789(4) 0.0694(17) Uani d . 1
H H35A 0.3378 0.6859 0.5121 0.083 Uiso calc R 1
H H35B 0.4561 0.6027 0.5266 0.083 Uiso calc R 1
C C36 0.4780(2) 0.6724(2) 0.3483(4) 0.0461(9) Uani d . 1
H H36A 0.4859 0.5935 0.3413 0.055 Uiso calc R 1
H H36B 0.4158 0.7139 0.3126 0.055 Uiso calc R 1
C C37 0.6017(2) 0.7272(2) 0.2922(2) 0.0274(5) Uani d . 1
H H37A 0.6693 0.6713 0.265 0.033 Uiso calc R 1
H H37B 0.6013 0.7881 0.2224 0.033 Uiso calc R 1

loop_
_atom_site_aniso_label
_atom_site_aniso_U_11
_atom_site_aniso_U_22
_atom_site_aniso_U_33
_atom_site_aniso_U_12
_atom_site_aniso_U_13
_atom_site_aniso_U_23
Br1 0.02174(17) 0.02345(16) 0.03419(17) -0.00827(11) -0.01012(12) -0.00996(12)
O1 0.0182(9) 0.0234(9) 0.0182(8) -0.0082(7) 0.0034(7) -0.0067(7)
O2 0.0179(9) 0.0134(7) 0.0276(9) -0.0044(5) -0.0005(7) -0.0051(7)
O3 0.064(2) 0.075(2) 0.075(2) -0.0063(17) -0.0290(18) -0.0290(18)
N1 0.0122(9) 0.0132(8) 0.0156(9) -0.0060(7) -0.0016(7) -0.0008(7)
C1 0.0256(13) 0.0194(11) 0.0205(11) -0.0010(10) -0.0096(10) -0.0073(9)
C2 0.0173(11) 0.0165(10) 0.0220(11) -0.0030(9) -0.0097(9) -0.0042(9)
C3 0.0131(10) 0.0156(10) 0.0160(10) -0.0025(8) -0.0048(8) -0.0031(8)
C4 0.0123(10) 0.0131(9) 0.0164(10) -0.0033(8) -0.0051(9) 0.0000(8)
C5 0.0111(10) 0.0130(9) 0.0158(10) -0.0022(8) -0.0038(8) -0.0021(8)
C6 0.0127(10) 0.0136(10) 0.0166(10) -0.0035(8) -0.0047(9) -0.0026(8)
C7 0.0140(10) 0.0134(10) 0.0146(10) -0.0037(8) -0.0044(8) -0.0032(8)
C8 0.0113(10) 0.0130(9) 0.0132(9) -0.0030(8) -0.0036(8) -0.0022(8)
C9 0.0112(10) 0.0141(10) 0.0127(9) -0.0030(8) -0.0039(8) -0.0029(8)
C10 0.0122(10) 0.0157(10) 0.0132(9) -0.0044(8) -0.0029(8) -0.0027(8)
C11 0.0127(10) 0.0178(10) 0.0147(10) -0.0042(8) -0.0032(8) -0.0034(8)
C12 0.0144(11) 0.0157(10) 0.0190(11) -0.0076(9) -0.0016(9) 0.0017(9)
C13 0.0139(11) 0.0232(11) 0.0330(14) -0.0084(9) -0.0028(10) -0.0094(11)
C14 0.0188(14) 0.0473(18) 0.066(2) 0.0043(13) -0.0179(15) -0.0323(17)
C15 0.0139(11) 0.0162(10) 0.0204(11) -0.0034(8) -0.0057(9) -0.0007(9)
C16 0.0150(11) 0.0182(11) 0.0212(11) -0.0057(9) -0.0016(9) 0.0034(9)
C17 0.0161(11) 0.0203(11) 0.0190(11) -0.0028(9) -0.0015(9) 0.0012(9)
C18 0.0164(11) 0.0168(10) 0.0164(10) -0.0014(9) -0.0044(9) -0.0006(9)
C19 0.0241(13) 0.0220(11) 0.0153(10) 0.0012(10) -0.0047(9) -0.0052(9)
C20 0.0190(11) 0.0129(10) 0.0283(11) -0.0071(9) -0.0093(10) 0.0010(9)
C21 0.0248(13) 0.0128(10) 0.0273(11) -0.0048(9) -0.0131(11) -0.0034(9)
C22 0.0179(11) 0.0148(10) 0.0210(11) -0.0020(9) -0.0091(9) -0.0042(9)
C23 0.0236(11) 0.0157(10) 0.0220(11) 0.0000(9) -0.0087(10) -0.0074(9)
C24 0.0210(11) 0.0173(11) 0.0183(11) 0.0008(9) -0.0052(9) -0.0076(9)
C25 0.0156(11) 0.0145(10) 0.0147(10) -0.0022(8) -0.0038(9) -0.0040(8)
C26 0.0161(11) 0.0172(10) 0.0142(10) -0.0036(9) -0.0027(9) -0.0035(8)
C27 0.0267(15) 0.0433(17) 0.0374(16) -0.0114(13) -0.0122(13) -0.0139(14)
C28 0.0317(17) 0.0309(15) 0.048(2) -0.0217(13) 0.0005(14) -0.0079(14)
C29 0.0114(10) 0.0141(10) 0.0177(10) -0.0053(8) -0.0022(9) -0.0025(8)
C30 0.0120(10) 0.0132(10) 0.0133(9) -0.0048(8) -0.0034(8) -0.0023(8)
C31 0.0124(10) 0.0152(10) 0.0141(9) -0.0055(8) -0.0024(8) 0.0001(8)
C32 0.0128(10) 0.0178(10) 0.0140(10) -0.0041(8) -0.0019(8) -0.0017(8)
C33 0.0140(11) 0.0132(9) 0.0161(10) -0.0025(8) -0.0024(9) -0.0045(8)
C34 0.072(3) 0.096(4) 0.0352(18) 0.057(3) -0.025(2) -0.035(2)
C35 0.0267(18) 0.080(3) 0.049(2) 0.002(2) 0.0072(17) 0.032(2)
C36 0.0195(15) 0.0371(17) 0.075(3) -0.0121(13) -0.0095(16) -0.0096(17)
C37 0.0209(13) 0.0394(15) 0.0173(11) -0.0248(11) 0.0106(10) -0.0157(11)

loop_
_atom_type_symbol
_atom_type_description
_atom_type_scat_dispersion_real
_atom_type_scat_dispersion_imag
_atom_type_scat_source
C C 0.0033 0.0016 'International Tables Vol C Tables 4.2.6.8 and 6.1.1.4'
H H 0.0000 0.0000 'International Tables Vol C Tables 4.2.6.8 and 6.1.1.4'
N N 0.0061 0.0033 'International Tables Vol C Tables 4.2.6.8 and 6.1.1.4'
O O 0.0106 0.0060 'International Tables Vol C Tables 4.2.6.8 and 6.1.1.4'
Br Br -0.2901 2.4595 'International Tables Vol C Tables 4.2.6.8 and 6.1.1.4'

loop_
_geom_angle_atom_site_label_1
_geom_angle_atom_site_label_2
_geom_angle_atom_site_label_3
_geom_angle
C37 O3 C34 106.1(3)
C11 N1 C29 124.3(2)
C11 N1 C12 119.1(2)
C29 N1 C12 116.3(2)
C19 C1 C2 118.2(2)
C19 C1 H1 120.9
C2 C1 H1 120.9
C3 C2 C1 122.4(2)
C3 C2 Br1 118.6(2)
C1 C2 Br1 119.0(2)
C2 C3 C4 119.9(2)
C2 C3 H3 120.0
C4 C3 H3 120.0
C3 C4 C18 118.2(2)
C3 C4 C5 122.6(2)
C18 C4 C5 119.0(2)
C15 C5 C6 118.7(2)
C15 C5 C4 117.6(2)
C6 C5 C4 123.4(2)
C22 C6 C7 117.4(2)
C22 C6 C5 117.6(2)
C7 C6 C5 124.9(2)
C25 C7 C6 118.0(2)
C25 C7 C8 117.7(2)
C6 C7 C8 124.1(2)
C31 C8 C9 117.5(2)
C31 C8 C7 123.3(2)
C9 C8 C7 119.1(2)
C30 C9 C8 119.9(2)
C30 C9 C10 119.9(2)
C8 C9 C10 120.1(2)
C26 C10 C9 119.6(2)
C26 C10 C11 119.7(2)
C9 C10 C11 120.3(2)
O1 C11 N1 120.5(2)
O1 C11 C10 122.4(2)
N1 C11 C10 117.1(2)
N1 C12 C13 115.4(2)
N1 C12 H12A 108.4
C13 C12 H12A 108.4
N1 C12 H12B 108.4
C13 C12 H12B 108.4
H12A C12 H12B 107.5
C14 C13 C28 109.1(3)
C14 C13 C27 109.9(3)
C28 C13 C27 108.7(3)
C14 C13 C12 110.7(2)
C28 C13 C12 105.9(2)
C27 C13 C12 112.5(2)
C13 C14 H14A 109.5
C13 C14 H14B 109.5
H14A C14 H14B 109.5
C13 C14 H14C 109.5
H14A C14 H14C 109.5
H14B C14 H14C 109.5
C5 C15 C20 119.9(2)
C5 C15 C16 120.0(2)
C20 C15 C16 120.0(2)
C17 C16 C15 121.1(2)
C17 C16 H16 119.4
C15 C16 H16 119.4
C16 C17 C18 120.3(2)
C16 C17 H17 119.8
C18 C17 H17 119.8
C19 C18 C4 119.3(2)
C19 C18 C17 121.0(2)
C4 C18 C17 119.7(2)
C1 C19 C18 121.2(2)
C1 C19 H19 119.4
C18 C19 H19 119.4
C21 C20 C15 120.6(2)
C21 C20 H20 119.7
C15 C20 H20 119.7
C20 C21 C22 120.3(2)
C20 C21 H21 119.8
C22 C21 H21 119.8
C6 C22 C21 119.8(2)
C6 C22 C23 119.7(2)
C21 C22 C23 120.5(2)
C24 C23 C22 120.4(2)
C24 C23 H23 119.8
C22 C23 H23 119.8
C23 C24 C25 120.1(2)
C23 C24 H24 119.9
C25 C24 H24 119.9
C7 C25 C26 119.8(2)
C7 C25 C24 119.9(2)
C26 C25 C24 120.3(2)
C10 C26 C25 121.4(2)
C10 C26 H26 119.3
C25 C26 H26 119.3
C13 C27 H27A 109.5
C13 C27 H27B 109.5
H27A C27 H27B 109.5
C13 C27 H27C 109.5
H27A C27 H27C 109.5
H27B C27 H27C 109.5
C13 C28 H28A 109.5
C13 C28 H28B 109.5
H28A C28 H28B 109.5
C13 C28 H28C 109.5
H28A C28 H28C 109.5
H28B C28 H28C 109.5
O2 C29 N1 120.7(2)
O2 C29 C30 122.0(2)
N1 C29 C30 117.3(2)
C33 C30 C9 120.8(2)
C33 C30 C29 118.7(2)
C9 C30 C29 120.5(2)
C32 C31 C8 121.6(2)
C32 C31 H31 119.2
C8 C31 H31 119.2
C31 C32 C33 120.1(2)
C31 C32 H32 119.9
C33 C32 H32 119.9
C30 C33 C32 119.7(2)
C30 C33 H33 120.1
C32 C33 H33 120.1
C35 C34 O3 102.4(3)
C35 C34 H34A 111.3
O3 C34 H34A 111.3
C35 C34 H34B 111.3
O3 C34 H34B 111.3
H34A C34 H34B 109.2
C34 C35 C36 103.4(3)
C34 C35 H35A 111.1
C36 C35 H35A 111.1
C34 C35 H35B 111.1
C36 C35 H35B 111.1
H35A C35 H35B 109.1
C37 C36 C35 105.4(3)
C37 C36 H36A 110.7
C35 C36 H36A 110.7
C37 C36 H36B 110.7
C35 C36 H36B 110.7
H36A C36 H36B 108.8
O3 C37 C36 112.1(3)
O3 C37 H37A 109.2
C36 C37 H37A 109.2
O3 C37 H37B 109.2
C36 C37 H37B 109.2
H37A C37 H37B 107.9

loop_
_geom_bond_atom_site_label_1
_geom_bond_atom_site_label_2
_geom_bond_distance
Br1 C2 1.902(2)
O1 C11 1.222(3)
O2 C29 1.213(3)
O3 C37 1.396(4)
O3 C34 1.508(6)
N1 C11 1.398(3)
N1 C29 1.408(3)
N1 C12 1.475(3)
C1 C19 1.376(4)
C1 C2 1.405(4)
C1 H1 0.93
C2 C3 1.367(3)
C3 C4 1.414(3)
C3 H3 0.93
C4 C18 1.423(3)
C4 C5 1.457(3)
C5 C15 1.404(3)
C5 C6 1.448(3)
C6 C22 1.415(3)
C6 C7 1.445(3)
C7 C25 1.416(3)
C7 C8 1.447(3)
C8 C31 1.416(3)
C8 C9 1.419(3)
C9 C30 1.409(3)
C9 C10 1.428(3)
C10 C26 1.365(3)
C10 C11 1.482(3)
C12 C13 1.548(4)
C12 H12A 0.97
C12 H12B 0.97
C13 C14 1.525(4)
C13 C28 1.537(4)
C13 C27 1.537(4)
C14 H14A 0.96
C14 H14B 0.96
C14 H14C 0.96
C15 C20 1.423(4)
C15 C16 1.441(3)
C16 C17 1.353(4)
C16 H16 0.93
C17 C18 1.429(3)
C17 H17 0.93
C18 C19 1.415(4)
C19 H19 0.93
C20 C21 1.364(4)
C20 H20 0.93
C21 C22 1.425(3)
C21 H21 0.93
C22 C23 1.432(3)
C23 C24 1.359(3)
C23 H23 0.93
C24 C25 1.426(3)
C24 H24 0.93
C25 C26 1.425(3)
C26 H26 0.93
C27 H27A 0.96
C27 H27B 0.96
C27 H27C 0.96
C28 H28A 0.96
C28 H28B 0.96
C28 H28C 0.96
C29 C30 1.479(3)
C30 C33 1.382(3)
C31 C32 1.379(3)
C31 H31 0.93
C32 C33 1.401(3)
C32 H32 0.93
C33 H33 0.93
C34 C35 1.504(8)
C34 H34A 0.97
C34 H34B 0.97
C35 C36 1.520(7)
C35 H35A 0.97
C35 H35B 0.97
C36 C37 1.406(4)
C36 H36A 0.97
C36 H36B 0.97
C37 H37A 0.97
C37 H37B 0.97
